data_4505363
loop_
_publ_author_name
'Timofeeva, Tatiana V.'
'Kinnibrugh, Tiffany'
'Borbulevych, Oleg Ya.'
'Averkiev, Boris B.'
'Nesterov, Vladimir N.'
'Sloan, Andreanne'
'Antipin, Mikhail Yu.'

_publ_section_title
;
 Vanishing Polymorphism of
 (2E)-2-Cyano-3-[4-(Diethylamino)phenyl]prop-2-enethioamide:&#x2009; X-ray
 Structural Study and Polymorph Prediction
;
_journal_issue 6
_journal_name_full 'Crystal Growth &amp; Design'
_journal_page_first 1265
_journal_paper_doi 10.1021/cg0497647
_journal_volume 4
_journal_year 2004
_chemical_formula_moiety 'C14 H17 N3 S'
_chemical_formula_sum 'C14 H17 N3 S'
_chemical_formula_weight 259.37
_chemical_name_systematic
;
 ?
;
_space_group_IT_number 2
_symmetry_cell_setting triclinic
_symmetry_space_group_name_Hall '-P 1'
_symmetry_space_group_name_H-M 'P -1'
_atom_sites_solution_hydrogens geom
_atom_sites_solution_primary direct
_atom_sites_solution_secondary difmap
_audit_creation_method SHELXL-97
_cell_angle_alpha 85.44(4)
_cell_angle_beta 69.76(3)
_cell_angle_gamma 63.65(3)
_cell_formula_units_Z 2
_cell_length_a 8.753(4)
_cell_length_b 8.890(4)
_cell_length_c 10.830(5)
_cell_measurement_reflns_used 24
_cell_measurement_temperature 298(2)
_cell_measurement_theta_max 12
_cell_measurement_theta_min 11
_cell_volume 705.8(6)
_computing_cell_refinement 'Siemens P3/PC'
_computing_data_collection 'Siemens P3/PC (Siemens P3/PC, 1989)'
_computing_data_reduction 'Siemens SHELXTL (Sheldrick, 1994)'
_computing_molecular_graphics 'Siemens SHELXTL'
_computing_publication_material SHELXL97
_computing_structure_refinement 'SHELXL-97 (Sheldrick, 1997)'
_computing_structure_solution 'SHELXS-97 (Sheldrick, 1990)'
_diffrn_ambient_temperature 298(2)
_diffrn_measured_fraction_theta_full 0.992
_diffrn_measured_fraction_theta_max 0.992
_diffrn_radiation_monochromator graphite
_diffrn_radiation_source 'fine-focus sealed tube'
_diffrn_radiation_type MoK\a
_diffrn_radiation_wavelength 0.71073
_diffrn_reflns_av_R_equivalents 0.0158
_diffrn_reflns_av_sigmaI/netI 0.0337
_diffrn_reflns_limit_h_max 10
_diffrn_reflns_limit_h_min 0
_diffrn_reflns_limit_k_max 10
_diffrn_reflns_limit_k_min -9
_diffrn_reflns_limit_l_max 12
_diffrn_reflns_limit_l_min -12
_diffrn_reflns_number 2650
_diffrn_reflns_theta_full 25.05
_diffrn_reflns_theta_max 25.05
_diffrn_reflns_theta_min 2.01
_exptl_absorpt_coefficient_mu 0.216
_exptl_absorpt_correction_type none
_exptl_crystal_colour red
_exptl_crystal_density_diffrn 1.220
_exptl_crystal_density_method 'not measured'
_exptl_crystal_description plate
_exptl_crystal_F_000 276
_exptl_crystal_size_max 0.40
_exptl_crystal_size_mid 0.30
_exptl_crystal_size_min 0.20
_refine_diff_density_max 0.160
_refine_diff_density_min -0.233
_refine_diff_density_rms 0.045
_refine_ls_extinction_method none
_refine_ls_goodness_of_fit_ref 1.019
_refine_ls_hydrogen_treatment constr
_refine_ls_matrix_type full
_refine_ls_number_parameters 165
_refine_ls_number_reflns 2476
_refine_ls_number_restraints 0
_refine_ls_restrained_S_all 1.019
_refine_ls_R_factor_all 0.0567
_refine_ls_R_factor_gt 0.0367
_refine_ls_shift/su_max 0.001
_refine_ls_shift/su_mean 0.000
_refine_ls_structure_factor_coef Fsqd
_refine_ls_weighting_details 'calc w=1/[\s^2^(Fo^2^)+(0.0600P)^2^+0.0000P] where P=(Fo^2^+2Fc^2^)/3'
_refine_ls_weighting_scheme calc
_refine_ls_wR_factor_gt 0.0955
_refine_ls_wR_factor_ref 0.1001
_reflns_number_gt 1821
_reflns_number_total 2476
_reflns_threshold_expression I>2\s(I)
_cod_data_source_file cg0497647si20040920_042539.cif
_cod_data_source_block p-1
_cod_depositor_comments
;
The following automatic conversions were performed:

'_symmetry_cell_setting' value 'Triclinic' changed to 'triclinic'
according to /home/saulius/struct/CIF-dictionaries/cif_core.dic
dictionary named 'cif_core.dic' version 2.4.1 from 2010-06-29.

Automatic conversion script
Id: cif_fix_values 1715 2011-07-08 13:25:40Z adriana 
;
_cod_original_sg_symbol_H-M P-1
_cod_database_code 4505363

loop_
_symmetry_equiv_pos_as_xyz
'x, y, z'
'-x, -y, -z'

loop_
_atom_site_label
_atom_site_type_symbol
_atom_site_fract_x
_atom_site_fract_y
_atom_site_fract_z
_atom_site_U_iso_or_equiv
_atom_site_adp_type
_atom_site_occupancy
_atom_site_symmetry_multiplicity
_atom_site_calc_flag
_atom_site_refinement_flags
S1 S 1.34596(6) 0.02003(6) 0.23114(5) 0.0641(2) Uani 1 1 d .
N1 N 0.9458(3) 0.6025(2) 0.13477(16) 0.0830(6) Uani 1 1 d .
N2 N 1.2769(2) 0.2137(2) 0.04251(15) 0.0717(5) Uani 1 1 d .
H2A H 1.2133 0.3044 0.0136 0.086 Uiso 1 1 calc R
H2B H 1.3722 0.1350 -0.0119 0.086 Uiso 1 1 calc R
N3 N 0.32235(18) 0.78665(18) 0.76592(14) 0.0560(4) Uani 1 1 d .
C1 C 0.8086(2) 0.4485(2) 0.47904(16) 0.0488(4) Uani 1 1 d .
C2 C 0.7255(2) 0.3960(2) 0.59768(17) 0.0566(5) Uani 1 1 d .
H2C H 0.7800 0.2832 0.6133 0.068 Uiso 1 1 calc R
C3 C 0.5674(2) 0.5034(2) 0.69158(17) 0.0568(5) Uani 1 1 d .
H3A H 0.5166 0.4619 0.7683 0.068 Uiso 1 1 calc R
C4 C 0.4798(2) 0.6764(2) 0.67425(16) 0.0495(4) Uani 1 1 d .
C5 C 0.5639(2) 0.7303(2) 0.55650(17) 0.0597(5) Uani 1 1 d .
H5A H 0.5118 0.8436 0.5417 0.072 Uiso 1 1 calc R
C6 C 0.7202(2) 0.6210(2) 0.46316(18) 0.0594(5) Uani 1 1 d .
H6A H 0.7703 0.6621 0.3859 0.071 Uiso 1 1 calc R
C7 C 0.9722(2) 0.3270(2) 0.38408(16) 0.0489(4) Uani 1 1 d .
H7A H 1.0258 0.2233 0.4158 0.059 Uiso 1 1 calc R
C8 C 1.0623(2) 0.3374(2) 0.25590(16) 0.0478(4) Uani 1 1 d .
C9 C 0.9949(2) 0.4865(2) 0.19122(17) 0.0571(5) Uani 1 1 d .
C10 C 1.2277(2) 0.1950(2) 0.17131(17) 0.0522(4) Uani 1 1 d .
C11 C 0.2325(2) 0.7332(3) 0.88948(17) 0.0618(5) Uani 1 1 d .
H11A H 0.2520 0.6191 0.8738 0.074 Uiso 1 1 calc R
H11B H 0.1027 0.8057 0.9180 0.074 Uiso 1 1 calc R
C12 C 0.3009(3) 0.7390(3) 0.9974(2) 0.0861(7) Uani 1 1 d .
H12A H 0.2410 0.6992 1.0752 0.129 Uiso 1 1 calc R
H12B H 0.2758 0.8529 1.0168 0.129 Uiso 1 1 calc R
H12C H 0.4297 0.6686 0.9693 0.129 Uiso 1 1 calc R
C13 C 0.2429(2) 0.9689(2) 0.75219(18) 0.0581(5) Uani 1 1 d .
H13A H 0.3405 1.0008 0.7109 0.070 Uiso 1 1 calc R
H13B H 0.1740 1.0287 0.8395 0.070 Uiso 1 1 calc R
C14 C 0.1208(3) 1.0228(3) 0.6723(2) 0.0760(6) Uani 1 1 d .
H14A H 0.0711 1.1428 0.6688 0.114 Uiso 1 1 calc R
H14D H 0.0237 0.9917 0.7125 0.114 Uiso 1 1 calc R
H14C H 0.1893 0.9684 0.5843 0.114 Uiso 1 1 calc R

loop_
_atom_site_aniso_label
_atom_site_aniso_U_11
_atom_site_aniso_U_22
_atom_site_aniso_U_33
_atom_site_aniso_U_23
_atom_site_aniso_U_13
_atom_site_aniso_U_12
S1 0.0422(3) 0.0609(3) 0.0602(3) -0.0145(2) -0.0123(2) 0.0007(2)
N1 0.0972(14) 0.0568(11) 0.0504(10) -0.0043(8) -0.0043(9) -0.0111(10)
N2 0.0515(9) 0.0687(10) 0.0505(9) -0.0106(7) 0.0021(7) -0.0015(8)
N3 0.0417(7) 0.0522(8) 0.0480(8) -0.0083(6) 0.0014(6) -0.0095(6)
C1 0.0401(8) 0.0449(9) 0.0459(9) -0.0077(7) -0.0065(7) -0.0102(7)
C2 0.0528(10) 0.0450(9) 0.0491(10) 0.0016(7) -0.0108(8) -0.0072(8)
C3 0.0529(10) 0.0529(10) 0.0415(9) 0.0015(7) -0.0034(8) -0.0131(8)
C4 0.0407(9) 0.0489(9) 0.0433(9) -0.0079(7) -0.0054(7) -0.0117(7)
C5 0.0545(10) 0.0387(9) 0.0559(11) -0.0022(8) 0.0020(8) -0.0101(8)
C6 0.0552(10) 0.0444(9) 0.0498(10) -0.0037(7) 0.0068(8) -0.0153(8)
C7 0.0394(8) 0.0433(9) 0.0501(10) -0.0062(7) -0.0110(8) -0.0085(7)
C8 0.0368(8) 0.0430(9) 0.0500(10) -0.0106(7) -0.0059(7) -0.0109(7)
C9 0.0558(10) 0.0503(11) 0.0424(9) -0.0118(8) -0.0003(8) -0.0142(9)
C10 0.0364(8) 0.0557(10) 0.0530(10) -0.0126(8) -0.0060(7) -0.0151(8)
C11 0.0430(9) 0.0703(12) 0.0509(10) -0.0109(9) 0.0027(8) -0.0188(9)
C12 0.0825(15) 0.1130(19) 0.0549(12) -0.0010(12) -0.0138(11) -0.0431(14)
C13 0.0423(9) 0.0508(10) 0.0591(11) -0.0165(8) -0.0023(8) -0.0099(8)
C14 0.0634(12) 0.0585(12) 0.0979(16) 0.0019(11) -0.0307(12) -0.0175(10)

loop_
_atom_type_symbol
_atom_type_description
_atom_type_scat_dispersion_real
_atom_type_scat_dispersion_imag
_atom_type_scat_source
C C 0.0033 0.0016 'International Tables Vol C Tables 4.2.6.8 and 6.1.1.4'
H H 0.0000 0.0000 'International Tables Vol C Tables 4.2.6.8 and 6.1.1.4'
N N 0.0061 0.0033 'International Tables Vol C Tables 4.2.6.8 and 6.1.1.4'
S S 0.1246 0.1234 'International Tables Vol C Tables 4.2.6.8 and 6.1.1.4'

loop_
_geom_angle_atom_site_label_1
_geom_angle_atom_site_label_2
_geom_angle_atom_site_label_3
_geom_angle
C10 N2 H2A 120.0
C10 N2 H2B 120.0
H2A N2 H2B 120.0
C4 N3 C11 121.95(16)
C4 N3 C13 121.74(15)
C11 N3 C13 116.04(14)
C2 C1 C6 115.47(15)
C2 C1 C7 119.34(16)
C6 C1 C7 125.19(17)
C3 C2 C1 122.74(17)
C3 C2 H2C 118.6
C1 C2 H2C 118.6
C2 C3 C4 121.19(17)
C2 C3 H3A 119.4
C4 C3 H3A 119.4
N3 C4 C5 121.04(17)
N3 C4 C3 122.61(17)
C5 C4 C3 116.35(15)
C6 C5 C4 121.69(17)
C6 C5 H5A 119.2
C4 C5 H5A 119.2
C5 C6 C1 122.55(17)
C5 C6 H6A 118.7
C1 C6 H6A 118.7
C8 C7 C1 131.09(17)
C8 C7 H7A 114.5
C1 C7 H7A 114.5
C7 C8 C9 121.40(15)
C7 C8 C10 123.31(16)
C9 C8 C10 115.18(15)
N1 C9 C8 177.30(18)
N2 C10 C8 115.63(16)
N2 C10 S1 121.48(13)
C8 C10 S1 122.89(14)
N3 C11 C12 112.69(17)
N3 C11 H11A 109.1
C12 C11 H11A 109.1
N3 C11 H11B 109.1
C12 C11 H11B 109.1
H11A C11 H11B 107.8
C11 C12 H12A 109.5
C11 C12 H12B 109.5
H12A C12 H12B 109.5
C11 C12 H12C 109.5
H12A C12 H12C 109.5
H12B C12 H12C 109.5
N3 C13 C14 113.49(16)
N3 C13 H13A 108.9
C14 C13 H13A 108.9
N3 C13 H13B 108.9
C14 C13 H13B 108.9
H13A C13 H13B 107.7
C13 C14 H14A 109.5
C13 C14 H14D 109.5
H14A C14 H14D 109.5
C13 C14 H14C 109.5
H14A C14 H14C 109.5
H14D C14 H14C 109.5

loop_
_geom_bond_atom_site_label_1
_geom_bond_atom_site_label_2
_geom_bond_distance
S1 C10 1.669(2)
N1 C9 1.144(2)
N2 C10 1.330(2)
N2 H2A 0.8600
N2 H2B 0.8600
N3 C4 1.362(2)
N3 C11 1.462(2)
N3 C13 1.471(2)
C1 C2 1.399(3)
C1 C6 1.406(3)
C1 C7 1.435(2)
C2 C3 1.367(3)
C2 H2C 0.9300
C3 C4 1.412(3)
C3 H3A 0.9300
C4 C5 1.402(3)
C5 C6 1.362(3)
C5 H5A 0.9300
C6 H6A 0.9300
C7 C8 1.358(2)
C7 H7A 0.9300
C8 C9 1.429(3)
C8 C10 1.476(2)
C11 C12 1.499(3)
C11 H11A 0.9700
C11 H11B 0.9700
C12 H12A 0.9600
C12 H12B 0.9600
C12 H12C 0.9600
C13 C14 1.496(3)
C13 H13A 0.9700
C13 H13B 0.9700
C14 H14A 0.9600
C14 H14D 0.9600
C14 H14C 0.9600

loop_
_geom_torsion_atom_site_label_1
_geom_torsion_atom_site_label_2
_geom_torsion_atom_site_label_3
_geom_torsion_atom_site_label_4
_geom_torsion
C6 C1 C2 C3 1.0(3)
C7 C1 C2 C3 -178.51(17)
C1 C2 C3 C4 -0.9(3)
C11 N3 C4 C5 -179.87(16)
C13 N3 C4 C5 -6.0(3)
C11 N3 C4 C3 0.0(3)
C13 N3 C4 C3 173.85(16)
C2 C3 C4 N3 -179.96(17)
C2 C3 C4 C5 -0.1(3)
N3 C4 C5 C6 -179.13(17)
C3 C4 C5 C6 1.0(3)
C4 C5 C6 C1 -0.9(3)
C2 C1 C6 C5 -0.1(3)
C7 C1 C6 C5 179.40(18)
C2 C1 C7 C8 167.96(18)
C6 C1 C7 C8 -11.5(3)
C1 C7 C8 C9 -1.8(3)
C1 C7 C8 C10 -177.83(17)
C7 C8 C10 N2 166.19(17)
C9 C8 C10 N2 -10.0(2)
C7 C8 C10 S1 -13.1(2)
C9 C8 C10 S1 170.68(13)
C4 N3 C11 C12 87.9(2)
C13 N3 C11 C12 -86.3(2)
C4 N3 C13 C14 86.9(2)
C11 N3 C13 C14 -98.93(19)

loop_
_cod_related_entry_id
_cod_related_entry_database
_cod_related_entry_code
1 ChemSpider 590349
